data_7007674
loop_
_publ_author_name
'Barnes, Nicholas A.'
'Godfrey, Stephen M.'
'Halton, Ruth T. A.'
'Mushtaq, Imrana'
'Pritchard, Robin G.'

_publ_section_title
;
 The reaction of tertiary phosphines with (Ph2Se2I2)2--the influence of
 steric and electronic effects.
;
_journal_issue 40
_journal_name_full 'Dalton transactions (Cambridge, England : 2003)'
_journal_page_first 4795
_journal_page_last 4804
_journal_paper_doi 10.1039/b608453b
_journal_year 2006
_chemical_formula_moiety 'C19.75 H19.50 Cl1.50 I P Se'
_chemical_formula_sum 'C19.75 H19.5 Cl1.5 I P Se'
_chemical_formula_weight 546.86
_chemical_name_systematic
;
?
;
_space_group_IT_number 14
_symmetry_cell_setting monoclinic
_symmetry_space_group_name_Hall '-P 2ybc'
_symmetry_space_group_name_H-M 'P 1 21/c 1'
_atom_sites_solution_hydrogens geom
_atom_sites_solution_primary direct
_atom_sites_solution_secondary difmap
_audit_creation_method SHELXL-97
_cell_angle_alpha 90.00
_cell_angle_beta 116.58(2)
_cell_angle_gamma 90.00
_cell_formula_units_Z 8
_cell_length_a 21.908(3)
_cell_length_b 10.4978(10)
_cell_length_c 20.798(2)
_cell_measurement_reflns_used 25
_cell_measurement_temperature 203(2)
_cell_measurement_theta_max 17.9
_cell_measurement_theta_min 10.4
_cell_volume 4277.7(11)
_computing_structure_refinement 'SHELXL-97 (Sheldrick, 1997)'
_computing_structure_solution 'SHELXS-97 (Sheldrick, 1990)'
_diffrn_ambient_temperature 203(2)
_diffrn_measured_fraction_theta_full 0.997
_diffrn_measured_fraction_theta_max 0.997
_diffrn_radiation_monochromator graphite
_diffrn_radiation_source 'fine-focus sealed tube'
_diffrn_radiation_type MoK\a
_diffrn_radiation_wavelength 0.71073
_diffrn_reflns_av_R_equivalents 0.0201
_diffrn_reflns_av_sigmaI/netI 0.0515
_diffrn_reflns_limit_h_max 23
_diffrn_reflns_limit_h_min -26
_diffrn_reflns_limit_k_max 0
_diffrn_reflns_limit_k_min -12
_diffrn_reflns_limit_l_max 24
_diffrn_reflns_limit_l_min 0
_diffrn_reflns_number 7751
_diffrn_reflns_theta_full 25.00
_diffrn_reflns_theta_max 25.00
_diffrn_reflns_theta_min 1.96
_exptl_absorpt_coefficient_mu 3.461
_exptl_absorpt_correction_T_max 0.5444
_exptl_absorpt_correction_T_min 0.4233
_exptl_absorpt_correction_type psi-scan
_exptl_absorpt_process_details
;
North A.C.T., Phillips D.C. & Mathews F.S. (1968) Acta. Cryst. A24, 351
Number of psi-scan sets used was 4
Theta correction was applied.
Averaged transmission function was used.
No Fourier smoothing was applied.
;
_exptl_crystal_colour colourless
_exptl_crystal_density_diffrn 1.698
_exptl_crystal_density_method 'not measured'
_exptl_crystal_description needle
_exptl_crystal_F_000 2124
_exptl_crystal_size_max 0.30
_exptl_crystal_size_mid 0.20
_exptl_crystal_size_min 0.20
_refine_diff_density_max 1.730
_refine_diff_density_min -1.695
_refine_diff_density_rms 0.139
_refine_ls_extinction_method none
_refine_ls_goodness_of_fit_ref 0.988
_refine_ls_hydrogen_treatment constr
_refine_ls_matrix_type full
_refine_ls_number_parameters 440
_refine_ls_number_reflns 7517
_refine_ls_number_restraints 4
_refine_ls_restrained_S_all 0.990
_refine_ls_R_factor_all 0.0876
_refine_ls_R_factor_gt 0.0515
_refine_ls_shift/su_max 0.046
_refine_ls_shift/su_mean 0.001
_refine_ls_structure_factor_coef Fsqd
_refine_ls_weighting_details 'calc w=1/[\s^2^(Fo^2^)+(0.1000P)^2^+0.0000P] where P=(Fo^2^+2Fc^2^)/3'
_refine_ls_weighting_scheme calc
_refine_ls_wR_factor_gt 0.1321
_refine_ls_wR_factor_ref 0.1539
_reflns_number_gt 5263
_reflns_number_total 7517
_reflns_threshold_expression >2sigma(I)
_cod_data_source_file b608453b.txt
_cod_data_source_block t
_cod_original_cell_volume 4277.8(8)
_cod_original_sg_symbol_H-M 'P 21/c'
_cod_original_formula_sum 'C19.75 H19.50 Cl1.50 I P Se'
_cod_database_code 7007674

loop_
_symmetry_equiv_pos_as_xyz
'x, y, z'
'-x, y+1/2, -z+1/2'
'-x, -y, -z'
'x, -y-1/2, z-1/2'

loop_
_atom_site_label
_atom_site_type_symbol
_atom_site_fract_x
_atom_site_fract_y
_atom_site_fract_z
_atom_site_U_iso_or_equiv
_atom_site_adp_type
_atom_site_occupancy
_atom_site_symmetry_multiplicity
_atom_site_calc_flag
_atom_site_refinement_flags
_atom_site_disorder_assembly
_atom_site_disorder_group
I1 I 0.074437(17) 0.75450(3) 0.34613(2) 0.03481(10) Uani 1 1 d . . .
Se1 Se 0.09392(3) 0.42690(5) 0.37664(3) 0.03358(14) Uani 1 1 d . . .
P1 P 0.09843(7) 0.21974(13) 0.40083(7) 0.0289(3) Uani 1 1 d . . .
C1 C 0.0286(2) 0.1927(5) 0.4217(3) 0.0323(14) Uani 1 1 d . . .
C2 C -0.0378(3) 0.1963(7) 0.3670(4) 0.054(2) Uani 1 1 d . . .
H2 H -0.0458 0.2104 0.3192 0.065 Uiso 1 1 calc R . .
C3 C -0.0913(3) 0.1794(8) 0.3827(4) 0.070(3) Uani 1 1 d . . .
H3 H -0.1361 0.1779 0.3454 0.084 Uiso 1 1 calc R . .
C4 C -0.0802(3) 0.1644(6) 0.4533(4) 0.0557(18) Uani 1 1 d . . .
H4 H -0.1173 0.1566 0.4643 0.067 Uiso 1 1 calc R . .
C5 C -0.0147(3) 0.1611(7) 0.5068(4) 0.058(2) Uani 1 1 d . . .
H5 H -0.0066 0.1498 0.5547 0.070 Uiso 1 1 calc R . .
C6 C 0.0388(3) 0.1738(6) 0.4912(3) 0.0458(17) Uani 1 1 d . . .
H6 H 0.0836 0.1696 0.5284 0.055 Uiso 1 1 calc R . .
C7 C 0.1756(2) 0.1771(5) 0.4777(3) 0.0333(14) Uani 1 1 d . . .
C8 C 0.2116(3) 0.2685(6) 0.5302(3) 0.0428(17) Uani 1 1 d . . .
H8 H 0.1967 0.3536 0.5244 0.051 Uiso 1 1 calc R . .
C9 C 0.2703(3) 0.2308(6) 0.5916(4) 0.052(2) Uani 1 1 d . . .
H9 H 0.2948 0.2908 0.6275 0.062 Uiso 1 1 calc R . .
C10 C 0.2917(3) 0.1082(7) 0.5991(4) 0.058(2) Uani 1 1 d . . .
H10 H 0.3319 0.0851 0.6398 0.070 Uiso 1 1 calc R . .
C11 C 0.2557(3) 0.0152(7) 0.5482(4) 0.060(2) Uani 1 1 d . . .
H11 H 0.2709 -0.0697 0.5547 0.072 Uiso 1 1 calc R . .
C12 C 0.1966(3) 0.0510(6) 0.4875(3) 0.0395(16) Uani 1 1 d . . .
H12 H 0.1710 -0.0105 0.4531 0.047 Uiso 1 1 calc R . .
C13 C 0.0897(3) 0.1272(5) 0.3253(3) 0.0329(14) Uani 1 1 d . . .
H13A H 0.1268 0.1471 0.3135 0.049 Uiso 1 1 calc R . .
H13B H 0.0465 0.1467 0.2844 0.049 Uiso 1 1 calc R . .
H13C H 0.0912 0.0373 0.3368 0.049 Uiso 1 1 calc R . .
C14 C 0.1515(2) 0.4161(5) 0.3285(3) 0.0316(14) Uani 1 1 d . . .
C15 C 0.1203(3) 0.4150(7) 0.2546(3) 0.054(2) Uani 1 1 d . . .
H15 H 0.0724 0.4174 0.2287 0.065 Uiso 1 1 calc R . .
C16 C 0.1607(4) 0.4103(8) 0.2191(4) 0.071(2) Uani 1 1 d . . .
H16 H 0.1401 0.4116 0.1686 0.085 Uiso 1 1 calc R . .
C17 C 0.2296(3) 0.4038(7) 0.2565(4) 0.063(2) Uani 1 1 d . . .
H17 H 0.2564 0.3980 0.2318 0.075 Uiso 1 1 calc R . .
C18 C 0.2605(3) 0.4056(6) 0.3304(4) 0.058(2) Uani 1 1 d . . .
H18 H 0.3084 0.4032 0.3560 0.070 Uiso 1 1 calc R . .
C19 C 0.2213(3) 0.4111(6) 0.3673(3) 0.0441(17) Uani 1 1 d . . .
H19 H 0.2420 0.4113 0.4178 0.053 Uiso 1 1 calc R . .
I2 I 0.577412(17) 0.71936(3) 0.70223(2) 0.03558(10) Uani 1 1 d . . .
Se2 Se 0.58818(3) 0.39051(5) 0.73966(3) 0.03464(15) Uani 1 1 d . . .
P2 P 0.61905(6) 0.18747(13) 0.75996(7) 0.0271(3) Uani 1 1 d . . .
C21 C 0.6666(2) 0.1757(5) 0.8562(3) 0.0317(14) Uani 1 1 d . . .
C22 C 0.6322(3) 0.1971(7) 0.8976(3) 0.0494(19) Uani 1 1 d . . .
H22 H 0.5850 0.2126 0.8754 0.059 Uiso 1 1 calc R . .
C23 C 0.6683(3) 0.1952(8) 0.9714(3) 0.065(2) Uani 1 1 d . . .
H23 H 0.6459 0.2122 0.9999 0.078 Uiso 1 1 calc R . .
C24 C 0.7377(3) 0.1685(7) 1.0040(3) 0.0517(19) Uani 1 1 d . . .
H24 H 0.7620 0.1655 1.0544 0.062 Uiso 1 1 calc R . .
C25 C 0.7704(3) 0.1465(6) 0.9627(3) 0.0481(19) Uani 1 1 d . . .
H25 H 0.8175 0.1294 0.9850 0.058 Uiso 1 1 calc R . .
C26 C 0.7353(3) 0.1492(6) 0.8882(3) 0.0418(17) Uani 1 1 d . . .
H26 H 0.7581 0.1331 0.8601 0.050 Uiso 1 1 calc R . .
C27 C 0.6739(2) 0.1518(5) 0.7186(3) 0.0292(13) Uani 1 1 d . . .
C28 C 0.7194(3) 0.2425(6) 0.7195(3) 0.0421(17) Uani 1 1 d . . .
H28 H 0.7219 0.3218 0.7415 0.051 Uiso 1 1 calc R . .
C29 C 0.7614(3) 0.2161(7) 0.6879(3) 0.0475(18) Uani 1 1 d . . .
H29 H 0.7929 0.2777 0.6887 0.057 Uiso 1 1 calc R . .
C30 C 0.7579(3) 0.1032(7) 0.6557(4) 0.064(2) Uani 1 1 d . . .
H30 H 0.7861 0.0865 0.6334 0.077 Uiso 1 1 calc R . .
C31 C 0.7126(3) 0.0121(8) 0.6559(4) 0.072(2) Uani 1 1 d . . .
H31 H 0.7108 -0.0675 0.6344 0.086 Uiso 1 1 calc R . .
C32 C 0.6705(3) 0.0359(6) 0.6869(4) 0.0528(17) Uani 1 1 d . . .
H32 H 0.6396 -0.0264 0.6865 0.063 Uiso 1 1 calc R . .
C33 C 0.5479(3) 0.0813(5) 0.7276(3) 0.0375(15) Uani 1 1 d . . .
H33A H 0.5203 0.0950 0.6765 0.056 Uiso 1 1 calc R . .
H33B H 0.5207 0.0972 0.7528 0.056 Uiso 1 1 calc R . .
H33C H 0.5642 -0.0060 0.7358 0.056 Uiso 1 1 calc R . .
C34 C 0.5268(3) 0.3644(5) 0.6397(3) 0.0316(14) Uani 1 1 d . . .
C35 C 0.4599(3) 0.3419(7) 0.6196(3) 0.053(2) Uani 1 1 d . . .
H35 H 0.4435 0.3390 0.6544 0.063 Uiso 1 1 calc R . .
C36 C 0.4160(3) 0.3233(8) 0.5483(4) 0.064(2) Uani 1 1 d . . .
H36 H 0.3694 0.3094 0.5345 0.076 Uiso 1 1 calc R . .
C37 C 0.4391(4) 0.3248(8) 0.4967(4) 0.064(2) Uani 1 1 d . . .
H37 H 0.4090 0.3102 0.4481 0.076 Uiso 1 1 calc R . .
C38 C 0.5065(3) 0.3479(7) 0.5178(3) 0.058(2) Uani 1 1 d . . .
H38 H 0.5229 0.3504 0.4831 0.070 Uiso 1 1 calc R . .
C39 C 0.5511(3) 0.3678(6) 0.5888(3) 0.0440(17) Uani 1 1 d . . .
H39 H 0.5975 0.3834 0.6026 0.053 Uiso 1 1 calc R . .
C40 C -0.0703(4) 0.5414(11) 0.3803(5) 0.191(4) Uani 1 1 d D . .
H40A H -0.0513 0.4688 0.3657 0.230 Uiso 1 1 calc R . .
H40B H -0.0398 0.6148 0.3900 0.230 Uiso 1 1 calc R . .
Cl1 Cl -0.0835(2) 0.5050(4) 0.4529(3) 0.209(2) Uani 1 1 d D . .
Cl2 Cl -0.1545(3) 0.5779(6) 0.3141(2) 0.255(3) Uani 1 1 d D . .
C41 C 0.5203(5) 0.9983(18) 0.5341(6) 0.079(5) Uiso 0.50 1 d PD . .
H41A H 0.5440 0.9237 0.5627 0.095 Uiso 0.50 1 calc PR . .
H41B H 0.5370 1.0707 0.5672 0.095 Uiso 0.50 1 calc PR . .
Cl3 Cl 0.4424(3) 0.9803(4) 0.5219(3) 0.267(4) Uani 1 1 d D . .

loop_
_atom_site_aniso_label
_atom_site_aniso_U_11
_atom_site_aniso_U_22
_atom_site_aniso_U_33
_atom_site_aniso_U_23
_atom_site_aniso_U_13
_atom_site_aniso_U_12
I1 0.03374(16) 0.03273(19) 0.03730(18) -0.00134(15) 0.01531(13) -0.00172(14)
Se1 0.0362(2) 0.0269(3) 0.0396(3) 0.0061(2) 0.0186(2) 0.0033(2)
P1 0.0325(6) 0.0261(7) 0.0291(6) 0.0027(6) 0.0147(5) 0.0013(5)
C1 0.032(2) 0.025(3) 0.043(3) 0.000(2) 0.019(2) -0.003(2)
C2 0.038(3) 0.079(5) 0.041(3) 0.002(3) 0.014(3) -0.008(3)
C3 0.037(3) 0.093(6) 0.074(5) -0.012(4) 0.021(3) -0.009(4)
C4 0.060(3) 0.044(4) 0.090(4) 0.000(3) 0.058(3) -0.004(3)
C5 0.066(3) 0.069(5) 0.062(3) 0.015(3) 0.048(3) 0.008(3)
C6 0.048(3) 0.050(4) 0.047(3) 0.010(3) 0.028(2) -0.001(3)
C7 0.031(2) 0.035(3) 0.035(3) 0.005(2) 0.015(2) 0.002(2)
C8 0.040(3) 0.035(3) 0.042(3) 0.006(3) 0.009(3) 0.005(3)
C9 0.050(3) 0.049(4) 0.051(4) 0.000(3) 0.017(3) -0.010(3)
C10 0.043(3) 0.063(5) 0.056(4) 0.017(4) 0.012(3) 0.008(3)
C11 0.070(4) 0.040(4) 0.054(4) 0.005(3) 0.013(3) 0.013(3)
C12 0.043(3) 0.035(3) 0.037(3) -0.001(3) 0.015(2) 0.004(3)
C13 0.046(3) 0.030(3) 0.020(2) 0.000(2) 0.011(2) 0.007(2)
C14 0.032(2) 0.026(3) 0.037(3) 0.007(2) 0.015(2) 0.002(2)
C15 0.050(3) 0.074(5) 0.044(3) 0.011(3) 0.025(3) -0.002(3)
C16 0.078(4) 0.089(6) 0.052(4) 0.016(4) 0.035(3) -0.005(4)
C17 0.062(3) 0.069(5) 0.082(4) 0.005(4) 0.054(3) -0.004(3)
C18 0.036(3) 0.050(4) 0.094(5) 0.016(4) 0.035(3) 0.010(3)
C19 0.032(3) 0.047(4) 0.052(3) 0.005(3) 0.018(2) 0.005(3)
I2 0.03721(16) 0.03156(19) 0.04083(18) 0.00260(15) 0.02000(14) 0.00161(15)
Se2 0.0402(3) 0.0291(3) 0.0310(3) -0.0025(2) 0.0127(2) 0.0053(2)
P2 0.0287(6) 0.0262(7) 0.0282(6) 0.0001(5) 0.0144(5) 0.0011(5)
C21 0.034(2) 0.032(3) 0.027(2) 0.006(2) 0.013(2) 0.005(2)
C22 0.026(2) 0.090(5) 0.032(3) -0.004(3) 0.013(2) -0.003(3)
C23 0.054(3) 0.106(6) 0.042(3) 0.000(4) 0.029(3) -0.020(4)
C24 0.052(3) 0.061(4) 0.038(3) 0.005(3) 0.016(3) -0.007(3)
C25 0.042(3) 0.049(4) 0.039(3) 0.015(3) 0.004(3) 0.009(3)
C26 0.038(3) 0.041(3) 0.046(3) 0.009(3) 0.019(2) 0.007(3)
C27 0.027(2) 0.032(3) 0.030(2) 0.007(2) 0.0145(19) 0.003(2)
C28 0.041(3) 0.040(3) 0.045(3) 0.000(3) 0.019(2) 0.001(3)
C29 0.036(3) 0.061(4) 0.055(3) 0.008(3) 0.029(2) 0.002(3)
C30 0.070(3) 0.063(5) 0.091(4) -0.002(4) 0.064(3) 0.006(3)
C31 0.092(4) 0.061(4) 0.096(4) -0.034(4) 0.071(3) -0.015(4)
C32 0.063(3) 0.040(3) 0.076(4) -0.012(3) 0.050(3) -0.012(3)
C33 0.033(2) 0.035(3) 0.046(3) -0.008(3) 0.019(2) -0.005(2)
C34 0.036(2) 0.032(3) 0.024(2) 0.001(2) 0.011(2) 0.008(2)
C35 0.040(3) 0.087(5) 0.035(3) 0.008(3) 0.020(2) 0.007(3)
C36 0.037(3) 0.094(6) 0.045(4) -0.010(4) 0.005(3) 0.004(4)
C37 0.062(4) 0.080(5) 0.032(3) 0.004(4) 0.006(3) 0.009(4)
C38 0.068(4) 0.076(5) 0.032(3) 0.012(3) 0.023(3) 0.008(4)
C39 0.043(3) 0.047(4) 0.042(3) 0.008(3) 0.019(2) 0.004(3)
C40 0.146(5) 0.143(9) 0.385(11) -0.144(8) 0.209(6) -0.077(6)
Cl1 0.204(4) 0.141(3) 0.200(4) 0.025(3) 0.018(3) -0.031(3)
Cl2 0.249(4) 0.348(7) 0.138(3) 0.055(4) 0.060(3) -0.110(5)
Cl3 0.410(8) 0.102(3) 0.191(4) 0.027(3) 0.046(5) -0.016(4)

loop_
_atom_type_symbol
_atom_type_description
_atom_type_scat_dispersion_real
_atom_type_scat_dispersion_imag
_atom_type_scat_source
C C 0.0033 0.0016 'International Tables Vol C Tables 4.2.6.8 and 6.1.1.4'
H H 0.0000 0.0000 'International Tables Vol C Tables 4.2.6.8 and 6.1.1.4'
P P 0.1023 0.0942 'International Tables Vol C Tables 4.2.6.8 and 6.1.1.4'
Se Se -0.0929 2.2259 'International Tables Vol C Tables 4.2.6.8 and 6.1.1.4'
I I -0.4742 1.8119 'International Tables Vol C Tables 4.2.6.8 and 6.1.1.4'
Cl Cl 0.1484 0.1585 'International Tables Vol C Tables 4.2.6.8 and 6.1.1.4'

loop_
_geom_angle_atom_site_label_1
_geom_angle_atom_site_label_2
_geom_angle_atom_site_label_3
_geom_angle
_geom_angle_site_symmetry_1
_geom_angle_site_symmetry_3
_geom_angle_publ_flag
C14 Se1 P1 94.98(16) . . ?
C13 P1 C7 109.7(3) . . ?
C13 P1 C1 111.2(3) . . ?
C7 P1 C1 108.2(3) . . ?
C13 P1 Se1 110.91(19) . . ?
C7 P1 Se1 112.08(19) . . ?
C1 P1 Se1 104.68(18) . . ?
C6 C1 C2 118.9(6) . . ?
C6 C1 P1 121.5(4) . . ?
C2 C1 P1 119.5(5) . . ?
C3 C2 C1 119.9(6) . . ?
C2 C3 C4 120.5(6) . . ?
C5 C4 C3 119.1(6) . . ?
C6 C5 C4 120.6(6) . . ?
C5 C6 C1 120.9(5) . . ?
C12 C7 C8 120.3(5) . . ?
C12 C7 P1 119.3(4) . . ?
C8 C7 P1 120.2(4) . . ?
C7 C8 C9 118.9(6) . . ?
C10 C9 C8 120.1(6) . . ?
C9 C10 C11 121.9(6) . . ?
C10 C11 C12 118.6(6) . . ?
C7 C12 C11 120.2(5) . . ?
C19 C14 C15 121.5(6) . . ?
C19 C14 Se1 120.7(5) . . ?
C15 C14 Se1 117.8(4) . . ?
C14 C15 C16 118.6(6) . . ?
C17 C16 C15 120.6(7) . . ?
C16 C17 C18 120.4(7) . . ?
C17 C18 C19 120.1(6) . . ?
C14 C19 C18 118.7(6) . . ?
C34 Se2 P2 94.30(17) . . ?
C33 P2 C21 110.5(3) . . ?
C33 P2 C27 110.2(3) . . ?
C21 P2 C27 109.8(2) . . ?
C33 P2 Se2 112.81(19) . . ?
C21 P2 Se2 104.66(19) . . ?
C27 P2 Se2 108.68(19) . . ?
C26 C21 C22 120.7(5) . . ?
C26 C21 P2 121.0(5) . . ?
C22 C21 P2 118.2(4) . . ?
C23 C22 C21 119.2(5) . . ?
C22 C23 C24 120.3(7) . . ?
C25 C24 C23 119.7(6) . . ?
C24 C25 C26 121.0(6) . . ?
C21 C26 C25 119.0(6) . . ?
C32 C27 C28 120.3(6) . . ?
C32 C27 P2 120.7(4) . . ?
C28 C27 P2 119.0(5) . . ?
C27 C28 C29 119.3(6) . . ?
C30 C29 C28 120.8(6) . . ?
C29 C30 C31 119.4(7) . . ?
C32 C31 C30 120.9(7) . . ?
C31 C32 C27 119.2(6) . . ?
C35 C34 C39 120.2(5) . . ?
C35 C34 Se2 119.7(5) . . ?
C39 C34 Se2 120.1(4) . . ?
C34 C35 C36 119.7(7) . . ?
C35 C36 C37 121.1(6) . . ?
C38 C37 C36 118.4(6) . . ?
C37 C38 C39 121.3(7) . . ?
C38 C39 C34 119.2(6) . . ?
Cl1 C40 Cl2 101.9(5) . . ?
Cl3 C41 Cl3 134.3(8) . 3_676 ?
C41 Cl3 C41 45.7(8) . 3_676 ?

loop_
_geom_bond_atom_site_label_1
_geom_bond_atom_site_label_2
_geom_bond_distance
_geom_bond_site_symmetry_2
_geom_bond_publ_flag
Se1 C14 1.933(6) . ?
Se1 P1 2.2243(15) . ?
P1 C13 1.784(5) . ?
P1 C7 1.787(5) . ?
P1 C1 1.790(6) . ?
C1 C6 1.373(8) . ?
C1 C2 1.390(7) . ?
C2 C3 1.362(10) . ?
C3 C4 1.386(11) . ?
C4 C5 1.368(8) . ?
C5 C6 1.356(9) . ?
C7 C12 1.386(8) . ?
C7 C8 1.402(8) . ?
C8 C9 1.404(8) . ?
C9 C10 1.355(10) . ?
C10 C11 1.396(9) . ?
C11 C12 1.397(8) . ?
C14 C19 1.374(7) . ?
C14 C15 1.374(8) . ?
C15 C16 1.384(10) . ?
C16 C17 1.356(9) . ?
C17 C18 1.375(10) . ?
C18 C19 1.384(10) . ?
Se2 C34 1.924(5) . ?
Se2 P2 2.2189(15) . ?
P2 C33 1.785(5) . ?
P2 C21 1.800(5) . ?
P2 C27 1.802(6) . ?
C21 C26 1.375(7) . ?
C21 C22 1.391(9) . ?
C22 C23 1.378(8) . ?
C23 C24 1.388(9) . ?
C24 C25 1.363(10) . ?
C25 C26 1.388(8) . ?
C27 C32 1.369(8) . ?
C27 C28 1.373(8) . ?
C28 C29 1.379(9) . ?
C29 C30 1.346(10) . ?
C30 C31 1.379(10) . ?
C31 C32 1.364(10) . ?
C34 C35 1.355(8) . ?
C34 C39 1.381(9) . ?
C35 C36 1.373(8) . ?
C36 C37 1.376(11) . ?
C37 C38 1.362(10) . ?
C38 C39 1.374(8) . ?
C40 Cl1 1.702(11) . ?
C40 Cl2 1.781(9) . ?
C41 Cl3 1.620(11) . ?
C41 Cl3 1.710(13) 3_676 ?
Cl3 C41 1.710(13) 3_676 ?
